data_7221796
loop_
_publ_author_name
'Wang, Xiu-Li'
'Sha, Xiao-Ting'
'Liu, Guo-Cheng'
'Chen, Nai-Li'
'Tian, Yuan'

_publ_section_title
;
 Polycarboxylate-directed various Co(ii) complexes based on a
 &#x201C;V&#x201D;-like bis-pyridyl-bis-amide derivative: construction,
 electrochemical and photocatalytic properties
;
_journal_issue 38
_journal_name_full CrystEngComm
_journal_page_first 7290
_journal_paper_doi 10.1039/C5CE01239B
_journal_volume 17
_journal_year 2015
_chemical_formula_sum 'C54 H46 Co3 N8 O24'
_chemical_formula_weight 1367.78
_chemical_name_systematic
; 
 ? 
;
_space_group_IT_number 60
_symmetry_cell_setting orthorhombic
_symmetry_space_group_name_Hall '-P 2n 2ab'
_symmetry_space_group_name_H-M 'P b c n'
_atom_sites_solution_hydrogens geom
_atom_sites_solution_primary direct
_atom_sites_solution_secondary difmap
_audit_creation_method SHELXL-97
_audit_update_record
;
2015-06-04 deposited with the CCDC.
2015-08-13 downloaded from the CCDC.
;
_cell_angle_alpha 90.00
_cell_angle_beta 90.00
_cell_angle_gamma 90.00
_cell_formula_units_Z 4
_cell_length_a 12.6867(7)
_cell_length_b 27.5595(15)
_cell_length_c 15.8184(8)
_cell_measurement_temperature 296(2)
_cell_measurement_theta_max 25.00
_cell_measurement_theta_min 1.77
_cell_volume 5530.7(5)
_computing_cell_refinement 'SMART (Bruker, 2001)'
_computing_data_collection 'SMART (Bruker, 2001)'
_computing_data_reduction 'SAINT+ (Bruker, 1999)'
_computing_molecular_graphics 'PLATON (Spek, 2003)'
_computing_publication_material 'SHELXTL (1998)'
_computing_structure_refinement 'SHELXL-97 (Sheldrick, 1997)'
_computing_structure_solution 'SHELXS-97 (Sheldrick, 1990)'
_diffrn_ambient_temperature 296(2)
_diffrn_measured_fraction_theta_full 0.999
_diffrn_measured_fraction_theta_max 0.999
_diffrn_measurement_device_type 'CCD area detector'
_diffrn_measurement_method 'phi and omega scans'
_diffrn_radiation_monochromator graphite
_diffrn_radiation_source 'fine-focus sealed tube'
_diffrn_radiation_type MoK\a
_diffrn_radiation_wavelength 0.71073
_diffrn_reflns_av_R_equivalents 0.0765
_diffrn_reflns_av_unetI/netI 0.0546
_diffrn_reflns_limit_h_max 15
_diffrn_reflns_limit_h_min -14
_diffrn_reflns_limit_k_max 32
_diffrn_reflns_limit_k_min -32
_diffrn_reflns_limit_l_max 18
_diffrn_reflns_limit_l_min -15
_diffrn_reflns_number 29944
_diffrn_reflns_theta_full 25.00
_diffrn_reflns_theta_max 25.00
_diffrn_reflns_theta_min 1.77
_exptl_absorpt_coefficient_mu 0.985
_exptl_absorpt_correction_T_max 0.8504
_exptl_absorpt_correction_T_min 0.8274
_exptl_absorpt_correction_type multi-scan
_exptl_absorpt_process_details SADABS
_exptl_crystal_colour Purple
_exptl_crystal_density_diffrn 1.643
_exptl_crystal_density_method 'not measured'
_exptl_crystal_description BLOCK
_exptl_crystal_F_000 2796
_exptl_crystal_size_max 0.20
_exptl_crystal_size_mid 0.18
_exptl_crystal_size_min 0.17
_platon_squeeze_details
;
;
_refine_diff_density_max 0.741
_refine_diff_density_min -0.674
_refine_diff_density_rms 0.100
_refine_ls_extinction_method none
_refine_ls_goodness_of_fit_ref 1.001
_refine_ls_hydrogen_treatment constr
_refine_ls_matrix_type full
_refine_ls_number_parameters 403
_refine_ls_number_reflns 4870
_refine_ls_number_restraints 1
_refine_ls_restrained_S_all 1.227
_refine_ls_R_factor_all 0.0941
_refine_ls_R_factor_gt 0.0783
_refine_ls_shift/su_max 0.000
_refine_ls_shift/su_mean 0.000
_refine_ls_structure_factor_coef Fsqd
_refine_ls_weighting_details 'calc w=1/[\s^2^(Fo^2^)+(0.0000P)^2^+68.9953P] where P=(Fo^2^+2Fc^2^)/3'
_refine_ls_weighting_scheme calc
_refine_ls_wR_factor_gt 0.1602
_refine_ls_wR_factor_ref 0.1676
_reflns_number_gt 4032
_reflns_number_total 4870
_reflns_threshold_expression >2sigma(I)
_cod_data_source_file c5ce01239b2.cif
_cod_data_source_block 6
_cod_depositor_comments
;
The following automatic conversions were performed:

'_symmetry_cell_setting' value 'Orthorhombic' changed to
'orthorhombic' according to
/usr/data/users/saulius/crontab/automatic-downloads/rss-feeds/RSC/lib/dictionaries/cif_core.dic
dictionary named 'cif_core.dic' version 2.4.2 from 2011-04-26.

Automatic conversion script
Id: cif_fix_values 3271 2015-04-21 07:52:19Z andrius 

 Adding full bibliography for 7221791--7221796.cif.
;
_cod_original_sg_symbol_H-M Pbcn
_cod_database_code 7221796

loop_
_symmetry_equiv_pos_as_xyz
'x, y, z'
'-x+1/2, -y+1/2, z+1/2'
'x+1/2, -y+1/2, -z'
'-x, y, -z+1/2'
'-x, -y, -z'
'x-1/2, y-1/2, -z-1/2'
'-x-1/2, y-1/2, z'
'x, -y, z-1/2'

loop_
_atom_site_label
_atom_site_type_symbol
_atom_site_fract_x
_atom_site_fract_y
_atom_site_fract_z
_atom_site_U_iso_or_equiv
_atom_site_adp_type
_atom_site_occupancy
_atom_site_symmetry_multiplicity
_atom_site_calc_flag
_atom_site_refinement_flags
_atom_site_disorder_assembly
_atom_site_disorder_group
N4 N 0.7489(6) 0.0536(2) 0.3457(4) 0.0340(17) Uani 1 1 d . . .
C25 C 0.7093(9) 0.0303(3) 0.2797(6) 0.049(3) Uani 1 1 d . A .
C26 C 0.7352(8) 0.1018(3) 0.3495(6) 0.042(2) Uani 1 1 d . A .
H26A H 0.7631 0.1184 0.3955 0.050 Uiso 1 1 calc R . .
Co1 Co 1.0000 0.74935(5) -0.2500 0.0166(3) Uani 1 2 d S . .
Co2 Co 0.67978(9) 0.48484(4) -0.05459(7) 0.0291(3) Uani 1 1 d . . .
O1 O 0.7817(4) 0.54602(18) -0.0641(4) 0.0320(14) Uani 1 1 d . . .
O1W O 0.5590(4) 0.4350(2) -0.0333(4) 0.0413(16) Uani 1 1 d . . .
H1 H 0.5664 0.4051 -0.0215 0.050 Uiso 1 1 d R . .
H2 H 0.4933 0.4411 -0.0341 0.050 Uiso 1 1 d R . .
O2 O 0.6555(4) 0.54761(19) 0.0297(4) 0.0370(15) Uani 1 1 d . . .
O2W O 0.5716(5) 0.5174(2) -0.1363(5) 0.0514(18) Uani 1 1 d . . .
H3 H 0.5828 0.5471 -0.1246 0.062 Uiso 1 1 d R . .
H4 H 0.5535 0.5096 -0.1862 0.062 Uiso 1 1 d R . .
O3 O 0.9233(4) 0.70230(18) -0.1738(3) 0.0227(11) Uani 1 1 d . . .
O4 O 0.8849(5) 0.77069(19) -0.1082(4) 0.0371(15) Uani 1 1 d . . .
O5 O 0.5947(4) 0.70195(19) 0.1931(3) 0.0284(13) Uani 1 1 d . . .
O6 O 0.6683(5) 0.7691(2) 0.1476(4) 0.0433(16) Uani 1 1 d . . .
O7 O 0.6368(5) 0.4135(2) 0.2567(4) 0.0473(17) Uani 1 1 d . . .
O8 O 0.4423(5) 0.33426(19) 0.4915(4) 0.0380(15) Uani 1 1 d . . .
H8B H 0.4089 0.3169 0.5270 0.046 Uiso 1 1 d R . .
N1 N 0.7770(5) 0.4495(2) 0.0362(4) 0.0266(15) Uani 1 1 d . . .
N2 N 0.7434(6) 0.3574(2) 0.2016(4) 0.0357(17) Uani 1 1 d . . .
H2A H 0.7643 0.3278 0.2032 0.043 Uiso 1 1 calc R . .
N3 N 0.6675(8) 0.1786(3) 0.2983(5) 0.056(2) Uani 1 1 d D A .
H3B H 0.7119 0.1982 0.2700 0.067 Uiso 1 1 d RD . .
C1 C 0.7290(6) 0.5689(3) -0.0100(5) 0.0275(18) Uani 1 1 d . . .
C2 C 0.7485(6) 0.6218(2) 0.0035(5) 0.0194(15) Uani 1 1 d . . .
C3 C 0.7012(6) 0.6466(3) 0.0699(4) 0.0213(16) Uani 1 1 d . . .
H3A H 0.6619 0.6297 0.1099 0.026 Uiso 1 1 calc R . .
C4 C 0.7125(5) 0.6965(3) 0.0768(4) 0.0183(15) Uani 1 1 d . . .
C5 C 0.7716(5) 0.7213(3) 0.0179(4) 0.0187(15) Uani 1 1 d . . .
H5A H 0.7784 0.7548 0.0225 0.022 Uiso 1 1 calc R . .
C6 C 0.8214(5) 0.6972(2) -0.0482(4) 0.0188(15) Uani 1 1 d . . .
C7 C 0.8806(5) 0.7252(3) -0.1139(5) 0.0195(16) Uani 1 1 d . . .
C8 C 0.8102(5) 0.6470(2) -0.0544(5) 0.0193(15) Uani 1 1 d . . .
H8A H 0.8441 0.6302 -0.0976 0.023 Uiso 1 1 calc R . .
C9 C 0.8806(7) 0.4489(4) 0.0283(7) 0.051(3) Uani 1 1 d . . .
H9A H 0.9114 0.4692 -0.0115 0.061 Uiso 1 1 calc R . .
C10 C 0.9446(8) 0.4198(4) 0.0756(9) 0.074(4) Uani 1 1 d . . .
H10A H 1.0174 0.4209 0.0686 0.089 Uiso 1 1 calc R . .
C11 C 0.9007(8) 0.3889(4) 0.1336(7) 0.059(3) Uani 1 1 d . . .
H11A H 0.9430 0.3682 0.1654 0.070 Uiso 1 1 calc R . .
C12 C 0.7922(7) 0.3889(3) 0.1442(5) 0.0327(19) Uani 1 1 d . . .
C13 C 0.7343(6) 0.4208(3) 0.0951(5) 0.0302(19) Uani 1 1 d . . .
H13A H 0.6618 0.4223 0.1035 0.036 Uiso 1 1 calc R . .
C14 C 0.6653(7) 0.3710(3) 0.2545(5) 0.0290(18) Uani 1 1 d . . .
C15 C 0.6161(6) 0.3328(3) 0.3086(5) 0.0258(17) Uani 1 1 d . . .
C16 C 0.5498(7) 0.3485(3) 0.3729(5) 0.0298(18) Uani 1 1 d . . .
H16A H 0.5358 0.3814 0.3786 0.036 Uiso 1 1 calc R . .
C17 C 0.5049(7) 0.3163(3) 0.4281(5) 0.0271(17) Uani 1 1 d . . .
C18 C 0.5215(6) 0.2671(3) 0.4173(5) 0.0287(19) Uani 1 1 d . . .
H18A H 0.4895 0.2449 0.4534 0.034 Uiso 1 1 calc R . .
C19 C 0.5859(6) 0.2510(3) 0.3527(5) 0.0309(19) Uani 1 1 d . A .
C20 C 0.6339(6) 0.2831(3) 0.2976(5) 0.0271(18) Uani 1 1 d . . .
H20A H 0.6770 0.2719 0.2542 0.033 Uiso 1 1 calc R . .
C21 C 0.5966(9) 0.1980(4) 0.3428(8) 0.067(4) Uani 1 1 d . . .
C22 C 0.6825(7) 0.1275(3) 0.2897(6) 0.035(2) Uani 1 1 d . . .
C23 C 0.6414(8) 0.1034(4) 0.2211(6) 0.050(3) Uani 1 1 d . A .
H23A H 0.6051 0.1199 0.1788 0.060 Uiso 1 1 calc R . .
C24 C 0.6560(11) 0.0540(4) 0.2172(7) 0.069(4) Uani 1 1 d . . .
H24A H 0.6294 0.0366 0.1716 0.082 Uiso 1 1 calc R A .
H25A H 0.7257 -0.0037 0.2768 0.082 Uiso 1 1 d R . .
C27 C 0.6558(5) 0.7247(3) 0.1441(5) 0.0207(16) Uani 1 1 d . . .
O9 O 0.5132(9) 0.1746(4) 0.3490(9) 0.063(5) Uani 0.637(17) 1 d P A 1
O9' O 0.615(2) 0.1731(7) 0.4324(12) 0.076(10) Uani 0.363(17) 1 d P A 2

loop_
_atom_site_aniso_label
_atom_site_aniso_U_11
_atom_site_aniso_U_22
_atom_site_aniso_U_33
_atom_site_aniso_U_23
_atom_site_aniso_U_13
_atom_site_aniso_U_12
N4 0.040(4) 0.022(4) 0.039(4) 0.002(3) -0.006(3) 0.007(3)
C25 0.077(8) 0.031(5) 0.039(5) -0.001(4) -0.017(5) -0.003(5)
C26 0.054(6) 0.029(5) 0.043(5) -0.006(4) -0.008(5) 0.011(4)
Co1 0.0196(7) 0.0128(6) 0.0175(7) 0.000 -0.0003(6) 0.000
Co2 0.0311(6) 0.0172(5) 0.0388(6) 0.0026(5) 0.0079(5) 0.0019(4)
O1 0.031(3) 0.021(3) 0.044(3) -0.006(3) 0.015(3) 0.000(2)
O1W 0.027(3) 0.028(3) 0.069(5) 0.021(3) 0.004(3) 0.000(3)
O2 0.032(3) 0.019(3) 0.060(4) 0.003(3) 0.023(3) -0.002(2)
O2W 0.051(4) 0.031(3) 0.072(5) 0.022(3) -0.001(4) 0.000(3)
O3 0.028(3) 0.025(3) 0.015(3) 0.000(2) 0.008(2) -0.002(2)
O4 0.060(4) 0.021(3) 0.030(3) 0.001(2) 0.011(3) -0.009(3)
O5 0.025(3) 0.031(3) 0.029(3) -0.003(2) 0.010(2) 0.000(2)
O6 0.060(4) 0.029(3) 0.041(4) -0.014(3) 0.022(3) -0.004(3)
O7 0.070(5) 0.030(3) 0.042(4) 0.005(3) 0.022(3) 0.021(3)
O8 0.051(4) 0.024(3) 0.038(3) 0.003(3) 0.022(3) 0.007(3)
N1 0.029(4) 0.020(3) 0.031(4) 0.004(3) 0.004(3) 0.002(3)
N2 0.039(4) 0.026(4) 0.043(4) 0.009(3) 0.008(4) 0.016(3)
N3 0.083(7) 0.030(4) 0.054(5) 0.017(4) 0.025(5) 0.030(4)
C1 0.025(4) 0.022(4) 0.035(5) 0.003(4) 0.005(4) 0.006(3)
C2 0.016(3) 0.019(4) 0.024(4) 0.000(3) 0.006(3) -0.001(3)
C3 0.021(4) 0.023(4) 0.020(4) 0.005(3) 0.009(3) 0.001(3)
C4 0.012(3) 0.024(4) 0.019(4) -0.002(3) -0.001(3) 0.003(3)
C5 0.017(4) 0.017(4) 0.022(4) -0.004(3) 0.000(3) -0.001(3)
C6 0.015(3) 0.023(4) 0.019(4) -0.002(3) 0.005(3) -0.001(3)
C7 0.013(3) 0.024(4) 0.022(4) 0.002(3) -0.001(3) -0.005(3)
C8 0.019(4) 0.016(3) 0.023(4) -0.002(3) -0.004(3) 0.006(3)
C9 0.027(5) 0.046(6) 0.080(8) 0.025(5) 0.014(5) 0.003(4)
C10 0.024(5) 0.082(9) 0.115(11) 0.040(8) 0.014(6) 0.012(5)
C11 0.041(6) 0.058(7) 0.076(8) 0.032(6) 0.009(6) 0.022(5)
C12 0.036(5) 0.025(4) 0.037(5) 0.004(4) 0.005(4) 0.008(4)
C13 0.023(4) 0.030(4) 0.038(5) -0.004(4) -0.002(4) 0.004(3)
C14 0.035(5) 0.030(4) 0.022(4) 0.001(3) 0.001(4) 0.011(4)
C15 0.031(4) 0.028(4) 0.018(4) -0.003(3) -0.003(3) 0.010(3)
C16 0.039(5) 0.023(4) 0.028(4) 0.001(3) -0.002(4) 0.009(4)
C17 0.030(4) 0.028(4) 0.023(4) -0.002(3) -0.002(3) 0.010(4)
C18 0.017(4) 0.025(4) 0.044(5) -0.003(4) 0.004(4) -0.003(3)
C19 0.028(4) 0.023(4) 0.041(5) -0.015(4) 0.004(4) -0.005(3)
C20 0.026(4) 0.032(4) 0.024(4) -0.008(3) -0.003(3) 0.006(3)
C21 0.065(7) 0.032(5) 0.105(10) -0.026(6) 0.056(7) -0.022(5)
C22 0.035(5) 0.031(5) 0.038(5) 0.007(4) 0.004(4) 0.012(4)
C23 0.052(6) 0.051(6) 0.047(6) 0.023(5) -0.012(5) -0.002(5)
C24 0.111(11) 0.053(7) 0.042(6) 0.001(5) -0.034(7) -0.009(7)
C27 0.013(4) 0.027(4) 0.022(4) -0.006(3) -0.001(3) 0.000(3)
O9 0.051(7) 0.031(6) 0.108(11) -0.017(6) 0.040(7) -0.010(5)
O9' 0.15(2) 0.040(11) 0.036(12) 0.025(9) 0.053(14) 0.051(13)

loop_
_atom_type_symbol
_atom_type_description
_atom_type_scat_dispersion_real
_atom_type_scat_dispersion_imag
_atom_type_scat_source
C C 0.0033 0.0016 'International Tables Vol C Tables 4.2.6.8 and 6.1.1.4'
H H 0.0000 0.0000 'International Tables Vol C Tables 4.2.6.8 and 6.1.1.4'
Co Co 0.3494 0.9721 'International Tables Vol C Tables 4.2.6.8 and 6.1.1.4'
N N 0.0061 0.0033 'International Tables Vol C Tables 4.2.6.8 and 6.1.1.4'
O O 0.0106 0.0060 'International Tables Vol C Tables 4.2.6.8 and 6.1.1.4'

loop_
_geom_angle_atom_site_label_1
_geom_angle_atom_site_label_2
_geom_angle_atom_site_label_3
_geom_angle
_geom_angle_site_symmetry_1
_geom_angle_site_symmetry_3
C25 N4 C26 117.8(8) . .
C25 N4 Co2 120.6(6) . 2_655
C26 N4 Co2 121.4(6) . 2_655
N4 C25 C24 121.8(9) . .
N4 C25 H25A 115.4 . .
C24 C25 H25A 122.6 . .
N4 C26 C22 123.4(9) . .
N4 C26 H26A 118.3 . .
C22 C26 H26A 118.3 . .
O5 Co1 O5 96.4(3) 3_565 2_664
O5 Co1 O3 114.0(2) 3_565 4_754
O5 Co1 O3 116.7(2) 2_664 4_754
O5 Co1 O3 116.7(2) 3_565 .
O5 Co1 O3 114.0(2) 2_664 .
O3 Co1 O3 100.1(3) 4_754 .
O1W Co2 O2W 84.3(2) . .
O1W Co2 N4 96.0(3) . 2_654
O2W Co2 N4 92.0(3) . 2_654
O1W Co2 N1 90.9(2) . .
O2W Co2 N1 174.3(3) . .
N4 Co2 N1 91.5(3) 2_654 .
O1W Co2 O1 168.2(2) . .
O2W Co2 O1 90.8(2) . .
N4 Co2 O1 94.9(2) 2_654 .
N1 Co2 O1 93.3(2) . .
O1W Co2 O2 108.4(2) . .
O2W Co2 O2 86.8(3) . .
N4 Co2 O2 155.3(2) 2_654 .
N1 Co2 O2 91.8(2) . .
O1 Co2 O2 60.4(2) . .
O1W Co2 C1 138.5(3) . .
O2W Co2 C1 86.6(3) . .
N4 Co2 C1 124.8(3) 2_654 .
N1 Co2 C1 95.1(3) . .
O1 Co2 C1 30.1(2) . .
O2 Co2 C1 30.5(2) . .
C1 O1 Co2 91.5(5) . .
Co2 O1W H1 126.3 . .
Co2 O1W H2 126.0 . .
H1 O1W H2 107.7 . .
C1 O2 Co2 87.7(5) . .
Co2 O2W H3 99.7 . .
Co2 O2W H4 129.9 . .
H3 O2W H4 119.6 . .
C7 O3 Co1 109.5(4) . .
C27 O5 Co1 108.1(5) . 2_665
C17 O8 H8B 124.6 . .
C9 N1 C13 117.4(7) . .
C9 N1 Co2 121.3(6) . .
C13 N1 Co2 120.4(5) . .
C14 N2 C12 123.7(7) . .
C14 N2 H2A 118.2 . .
C12 N2 H2A 118.2 . .
C21 N3 C22 124.6(9) . .
C21 N3 H3B 117.9 . .
C22 N3 H3B 117.5 . .
O1 C1 O2 119.9(7) . .
O1 C1 C2 120.0(7) . .
O2 C1 C2 120.0(7) . .
O1 C1 Co2 58.4(4) . .
O2 C1 Co2 61.9(4) . .
C2 C1 Co2 170.3(6) . .
C3 C2 C8 119.6(6) . .
C3 C2 C1 121.2(7) . .
C8 C2 C1 119.0(7) . .
C4 C3 C2 120.2(6) . .
C4 C3 H3A 119.9 . .
C2 C3 H3A 119.9 . .
C5 C4 C3 119.7(6) . .
C5 C4 C27 118.9(6) . .
C3 C4 C27 121.3(6) . .
C4 C5 C6 121.3(7) . .
C4 C5 H5A 119.4 . .
C6 C5 H5A 119.4 . .
C5 C6 C8 118.7(7) . .
C5 C6 C7 120.3(6) . .
C8 C6 C7 120.9(6) . .
O4 C7 O3 122.2(7) . .
O4 C7 C6 119.1(7) . .
O3 C7 C6 118.7(6) . .
C2 C8 C6 120.5(7) . .
C2 C8 H8A 119.8 . .
C6 C8 H8A 119.8 . .
N1 C9 C10 123.3(9) . .
N1 C9 H9A 118.4 . .
C10 C9 H9A 118.4 . .
C9 C10 C11 119.4(9) . .
C9 C10 H10A 120.3 . .
C11 C10 H10A 120.3 . .
C10 C11 C12 118.9(9) . .
C10 C11 H11A 120.5 . .
C12 C11 H11A 120.5 . .
C13 C12 C11 117.4(8) . .
C13 C12 N2 121.5(8) . .
C11 C12 N2 121.1(8) . .
N1 C13 C12 123.5(8) . .
N1 C13 H13A 118.3 . .
C12 C13 H13A 118.3 . .
O7 C14 N2 119.9(8) . .
O7 C14 C15 122.2(7) . .
N2 C14 C15 117.8(7) . .
C16 C15 C20 119.6(8) . .
C16 C15 C14 117.0(7) . .
C20 C15 C14 123.4(7) . .
C17 C16 C15 121.2(7) . .
C17 C16 H16A 119.4 . .
C15 C16 H16A 119.4 . .
C16 C17 O8 118.3(7) . .
C16 C17 C18 119.5(7) . .
O8 C17 C18 122.2(7) . .
C19 C18 C17 119.7(8) . .
C19 C18 H18A 120.1 . .
C17 C18 H18A 120.1 . .
C18 C19 C20 121.5(7) . .
C18 C19 C21 116.8(8) . .
C20 C19 C21 121.7(8) . .
C19 C20 C15 118.4(7) . .
C19 C20 H20A 120.8 . .
C15 C20 H20A 120.8 . .
O9 C21 N3 115.4(10) . .
O9 C21 C19 115.3(10) . .
N3 C21 C19 123.1(9) . .
O9 C21 O9' 80.3(13) . .
N3 C21 O9' 101.8(12) . .
C19 C21 O9' 110.3(11) . .
C26 C22 C23 118.9(8) . .
C26 C22 N3 121.0(9) . .
C23 C22 N3 120.1(8) . .
C22 C23 C24 117.5(9) . .
C22 C23 H23A 121.2 . .
C24 C23 H23A 121.2 . .
C25 C24 C23 120.5(10) . .
C25 C24 H24A 119.7 . .
C23 C24 H24A 119.7 . .
O6 C27 O5 122.9(7) . .
O6 C27 C4 118.9(7) . .
O5 C27 C4 118.2(6) . .

loop_
_geom_bond_atom_site_label_1
_geom_bond_atom_site_label_2
_geom_bond_distance
_geom_bond_site_symmetry_2
N4 C25 1.325(11) .
N4 C26 1.339(11) .
N4 Co2 2.105(7) 2_655
C25 C24 1.364(14) .
C25 H25A 0.9602 .
C26 C22 1.358(12) .
C26 H26A 0.9300 .
Co1 O5 2.013(5) 3_565
Co1 O5 2.013(5) 2_664
Co1 O3 2.020(5) 4_754
Co1 O3 2.020(5) .
Co2 O1W 2.086(6) .
Co2 O2W 2.088(6) .
Co2 N4 2.105(7) 2_654
Co2 N1 2.128(7) .
Co2 O1 2.130(5) .
Co2 O2 2.206(6) .
Co2 C1 2.499(8) .
O1 C1 1.254(9) .
O1W H1 0.8501 .
O1W H2 0.8500 .
O2 C1 1.269(9) .
O2W H3 0.8499 .
O2W H4 0.8501 .
O3 C7 1.260(9) .
O4 C7 1.259(9) .
O5 C27 1.263(9) .
O5 Co1 2.013(5) 2_665
O6 C27 1.235(9) .
O7 C14 1.225(9) .
O8 C17 1.371(9) .
O8 H8B 0.8500 .
N1 C9 1.320(11) .
N1 C13 1.338(10) .
N2 C14 1.350(10) .
N2 C12 1.401(10) .
N2 H2A 0.8600 .
N3 C21 1.262(12) .
N3 C22 1.425(11) .
N3 H3B 0.9000 .
C1 C2 1.494(10) .
C2 C3 1.390(10) .
C2 C8 1.391(10) .
C3 C4 1.386(10) .
C3 H3A 0.9300 .
C4 C5 1.377(10) .
C4 C27 1.502(10) .
C5 C6 1.391(10) .
C5 H5A 0.9300 .
C6 C8 1.395(9) .
C6 C7 1.496(10) .
C8 H8A 0.9300 .
C9 C10 1.366(14) .
C9 H9A 0.9300 .
C10 C11 1.370(14) .
C10 H10A 0.9300 .
C11 C12 1.387(13) .
C11 H11A 0.9300 .
C12 C13 1.383(11) .
C13 H13A 0.9300 .
C14 C15 1.494(11) .
C15 C16 1.388(11) .
C15 C20 1.398(11) .
C16 C17 1.369(11) .
C16 H16A 0.9300 .
C17 C18 1.382(11) .
C18 C19 1.382(11) .
C18 H18A 0.9300 .
C19 C20 1.382(11) .
C19 C21 1.475(12) .
C20 H20A 0.9300 .
C21 O9 1.244(14) .
C21 O9' 1.59(2) .
C22 C23 1.376(13) .
C23 C24 1.378(15) .
C23 H23A 0.9300 .
C24 H24A 0.9300 .

loop_
_platon_squeeze_void_nr
_platon_squeeze_void_average_x
_platon_squeeze_void_average_y
_platon_squeeze_void_average_z
_platon_squeeze_void_volume
_platon_squeeze_void_count_electrons
_platon_squeeze_void_content
1 0.000 0.090 0.250 49 20 ' '
2 0.000 0.464 0.250 18 2 ' '
3 0.000 0.536 0.750 18 2 ' '
4 0.000 0.910 0.750 49 20 ' '
5 0.500 0.410 0.750 49 20 ' '
6 0.500 0.590 0.250 49 20 ' '
7 0.500 0.036 0.750 18 2 ' '
8 0.500 0.964 0.250 18 2 ' '
